data_2208637
loop_
_publ_author_name
'Mirkovic,  Tihana'
'Nair,  Sreekumari P.'
'Scholes, Gregory D.'
'Lough, Alan J.'

_publ_section_title (<i>N</i>,<i>N</i>-Diethyldithiocarbamato-\k^2^<i>S</i>,<i>S</i>')bis(1,10-phenanthroline)sodium(I)
_journal_coeditor_code IS2015
_journal_issue 4
_journal_name_full 'Acta Crystallographica Section E'
_journal_page_first m833
_journal_page_last m835
_journal_paper_doi 10.1107/S1600536806009445
_journal_volume 62
_journal_year 2006
_chemical_formula_iupac '[Na (C5 H10 N S2) (C12 H8 N2)2]'
_chemical_formula_moiety 'C29 H26 N5 Na S2'
_chemical_formula_sum 'C29 H26 N5 Na S2'
_chemical_formula_weight 531.66
_chemical_name_systematic
;
(N,N-Diethyldithiocarbamato-\k^2^S,S')bis(1,10-phenanthroline)sodium(I)
;
_space_group_IT_number 15
_symmetry_cell_setting monoclinic
_symmetry_space_group_name_Hall '-C 2yc'
_symmetry_space_group_name_H-M 'C 1 2/c 1'
_atom_sites_solution_hydrogens geom
_atom_sites_solution_primary direct
_atom_sites_solution_secondary difmap
_cell_angle_alpha 90.00
_cell_angle_beta 115.5570(19)
_cell_angle_gamma 90.00
_cell_formula_units_Z 4
_cell_length_a 17.7050(7)
_cell_length_b 10.5385(4)
_cell_length_c 15.7010(4)
_cell_measurement_reflns_used 9340
_cell_measurement_temperature 150.0(10)
_cell_measurement_theta_max 27.5
_cell_measurement_theta_min 2.6
_cell_volume 2642.92(17)
_computing_cell_refinement 'DENZO-SMN (Otwinowski & Minor, 1997)'
_computing_data_collection 'COLLECT (Nonius, 2002)'
_computing_data_reduction DENZO-SMN
_computing_molecular_graphics SHELXTL
_computing_publication_material SHELXTL
_computing_structure_refinement 'SHELXTL (Sheldrick, 2001)'
_computing_structure_solution 'SIR-92 (Altomare <i>et al.</i>,  1994)'
_diffrn_ambient_temperature 150.0(10)
_diffrn_detector_area_resol_mean 9
_diffrn_measured_fraction_theta_full 0.993
_diffrn_measured_fraction_theta_max 0.993
_diffrn_measurement_device_type 'Bruker--Nonius KappaCCD'
_diffrn_measurement_method '\f scans and \w scans with \k offsets'
_diffrn_radiation_monochromator graphite
_diffrn_radiation_source 'fine-focus sealed tube'
_diffrn_radiation_type MoK\a
_diffrn_radiation_wavelength 0.71073
_diffrn_reflns_av_R_equivalents 0.0466
_diffrn_reflns_av_sigmaI/netI 0.0557
_diffrn_reflns_limit_h_max 21
_diffrn_reflns_limit_h_min -22
_diffrn_reflns_limit_k_max 13
_diffrn_reflns_limit_k_min -13
_diffrn_reflns_limit_l_max 20
_diffrn_reflns_limit_l_min -20
_diffrn_reflns_number 9340
_diffrn_reflns_theta_full 27.51
_diffrn_reflns_theta_max 27.51
_diffrn_reflns_theta_min 2.55
_diffrn_standards_decay_% 0
_diffrn_standards_interval_count 0
_diffrn_standards_interval_time 0
_diffrn_standards_number 0
_exptl_absorpt_coefficient_mu 0.246
_exptl_absorpt_correction_T_max 0.978
_exptl_absorpt_correction_T_min 0.870
_exptl_absorpt_correction_type multi-scan
_exptl_absorpt_process_details '(SORTAV; Blessing, 1995)'
_exptl_crystal_colour colourless
_exptl_crystal_density_diffrn 1.336
_exptl_crystal_density_method 'not measured'
_exptl_crystal_description needle
_exptl_crystal_F_000 1112
_exptl_crystal_size_max 0.14
_exptl_crystal_size_mid 0.12
_exptl_crystal_size_min 0.10
_refine_diff_density_max 0.317
_refine_diff_density_min -0.310
_refine_ls_extinction_method none
_refine_ls_goodness_of_fit_ref 1.039
_refine_ls_hydrogen_treatment constr
_refine_ls_matrix_type full
_refine_ls_number_parameters 170
_refine_ls_number_reflns 3026
_refine_ls_number_restraints 0
_refine_ls_restrained_S_all 1.039
_refine_ls_R_factor_all 0.0784
_refine_ls_R_factor_gt 0.0446
_refine_ls_shift/su_max 0.001
_refine_ls_shift/su_mean 0.000
_refine_ls_structure_factor_coef Fsqd
_refine_ls_weighting_details 'calc w=1/[\s^2^(Fo^2^)+(0.0556P)^2^+1.4314P] where P=(Fo^2^+2Fc^2^)/3'
_refine_ls_weighting_scheme calc
_refine_ls_wR_factor_gt 0.1011
_refine_ls_wR_factor_ref 0.1201
_reflns_number_gt 2116
_reflns_number_total 3026
_reflns_threshold_expression I>2\s(I)
_cod_data_source_file is2015.cif
_cod_data_source_block I
_cod_depositor_comments
;
The following automatic conversions were performed:
'_symmetry_cell_setting' value 'Monoclinic' changed to 'monoclinic'
according to '/home/saulius/struct/CIF-dictionaries/cif_core.dic'
dictionary named 'cif_core.dic' version 2.4.1 from 2010-06-29.

Automatic conversion script
Id: cif_fix_enum 1527 2010-12-29 10:47:43Z saulius 

The following automatic conversions were performed:

'_symmetry_cell_setting' value 'Monoclinic' changed to 'monoclinic'
according to /home/saulius/struct/CIF-dictionaries/cif_core.dic
dictionary named 'cif_core.dic' version 2.4.1 from 2010-06-29.

Automatic conversion script
Id: cif_fix_values 1715 2011-07-08 13:25:40Z adriana 
;
_cod_original_cell_volume 2642.92(16)
_cod_original_sg_symbol_H-M 'C 2/c'
_cod_database_code 2208637
_cod_database_fobs_code 2208637

loop_
_symmetry_equiv_pos_as_xyz
'x, y, z'
'-x, y, -z+1/2'
'x+1/2, y+1/2, z'
'-x+1/2, y+1/2, -z+1/2'
'-x, -y, -z'
'x, -y, z-1/2'
'-x+1/2, -y+1/2, -z'
'x+1/2, -y+1/2, z-1/2'

loop_
_atom_site_type_symbol
_atom_site_label
_atom_site_fract_x
_atom_site_fract_y
_atom_site_fract_z
_atom_site_U_iso_or_equiv
_atom_site_adp_type
_atom_site_calc_flag
_atom_site_refinement_flags
_atom_site_occupancy
S S1 0.45395(3) 0.57039(5) 0.14488(3) 0.02561(16) Uani d . 1
Na Na1 0.5000 0.33272(10) 0.2500 0.0247(3) Uani d S 1
N N1 0.61029(10) 0.25962(16) 0.19744(11) 0.0260(4) Uani d . 1
N N2 0.60730(10) 0.19408(16) 0.36567(11) 0.0238(4) Uani d . 1
N N3 0.5000 0.7802(2) 0.2500 0.0249(5) Uani d S 1
C C1 0.61304(13) 0.2881(2) 0.11666(15) 0.0301(5) Uani d . 1
H H1A 0.5658 0.3294 0.0695 0.036 Uiso calc R 1
C C2 0.68081(14) 0.2617(2) 0.09602(15) 0.0326(5) Uani d . 1
H H2A 0.6791 0.2841 0.0366 0.039 Uiso calc R 1
C C3 0.74932(14) 0.2030(2) 0.16308(15) 0.0312(5) Uani d . 1
H H3A 0.7962 0.1843 0.1509 0.037 Uiso calc R 1
C C4 0.75010(13) 0.17041(19) 0.25014(14) 0.0258(5) Uani d . 1
C C5 0.82039(13) 0.1093(2) 0.32397(15) 0.0304(5) Uani d . 1
H H5A 0.8686 0.0902 0.3144 0.036 Uiso calc R 1
C C6 0.81902(13) 0.0788(2) 0.40665(15) 0.0287(5) Uani d . 1
H H6A 0.8668 0.0402 0.4550 0.034 Uiso calc R 1
C C7 0.74672(12) 0.10352(19) 0.42289(14) 0.0246(4) Uani d . 1
C C8 0.74287(13) 0.06956(19) 0.50764(14) 0.0286(5) Uani d . 1
H H8A 0.7888 0.0279 0.5563 0.034 Uiso calc R 1
C C9 0.67235(13) 0.0971(2) 0.51940(15) 0.0291(5) Uani d . 1
H H9A 0.6681 0.0737 0.5756 0.035 Uiso calc R 1
C C10 0.60664(13) 0.16055(19) 0.44651(14) 0.0262(5) Uani d . 1
H H10A 0.5584 0.1808 0.4557 0.031 Uiso calc R 1
C C11 0.67678(12) 0.16517(18) 0.35283(14) 0.0220(4) Uani d . 1
C C12 0.67825(12) 0.19950(18) 0.26424(14) 0.0232(4) Uani d . 1
C C13 0.5000 0.6514(3) 0.2500 0.0209(6) Uani d S 1
C C14 0.46258(15) 0.8554(2) 0.16337(15) 0.0329(5) Uani d . 1
H H14A 0.4393 0.9347 0.1762 0.040 Uiso calc R 1
H H14B 0.4159 0.8071 0.1148 0.040 Uiso calc R 1
C C15 0.52596(17) 0.8883(2) 0.12581(18) 0.0454(6) Uani d . 1
H H15A 0.4983 0.9363 0.0669 0.068 Uiso calc R 1
H H15B 0.5497 0.8100 0.1138 0.068 Uiso calc R 1
H H15C 0.5709 0.9397 0.1725 0.068 Uiso calc R 1

loop_
_atom_site_aniso_label
_atom_site_aniso_U_11
_atom_site_aniso_U_22
_atom_site_aniso_U_33
_atom_site_aniso_U_12
_atom_site_aniso_U_13
_atom_site_aniso_U_23
S1 0.0245(3) 0.0277(3) 0.0204(3) -0.0007(2) 0.0056(2) -0.0019(2)
Na1 0.0199(6) 0.0237(6) 0.0278(6) 0.000 0.0078(5) 0.000
N1 0.0237(9) 0.0258(9) 0.0272(9) -0.0022(7) 0.0097(7) 0.0029(7)
N2 0.0199(9) 0.0231(9) 0.0286(9) -0.0012(7) 0.0107(7) -0.0024(7)
N3 0.0320(14) 0.0234(13) 0.0207(11) 0.000 0.0127(10) 0.000
C1 0.0277(12) 0.0298(12) 0.0299(11) -0.0009(9) 0.0098(9) 0.0042(9)
C2 0.0388(13) 0.0336(13) 0.0295(11) -0.0049(10) 0.0185(10) -0.0004(10)
C3 0.0326(12) 0.0291(12) 0.0371(12) -0.0018(9) 0.0201(10) -0.0049(10)
C4 0.0250(11) 0.0229(11) 0.0318(11) -0.0026(8) 0.0146(9) -0.0028(9)
C5 0.0234(11) 0.0287(12) 0.0408(13) 0.0035(9) 0.0155(10) -0.0002(10)
C6 0.0204(11) 0.0268(12) 0.0365(12) 0.0049(8) 0.0099(9) 0.0020(9)
C7 0.0214(10) 0.0208(10) 0.0287(10) -0.0008(8) 0.0079(8) 0.0001(8)
C8 0.0270(11) 0.0247(11) 0.0290(11) 0.0015(9) 0.0072(9) 0.0020(9)
C9 0.0300(12) 0.0314(12) 0.0268(11) 0.0004(9) 0.0133(9) 0.0027(9)
C10 0.0255(11) 0.0260(11) 0.0301(11) 0.0014(9) 0.0149(9) 0.0000(9)
C11 0.0199(10) 0.0177(10) 0.0279(10) -0.0012(8) 0.0099(8) -0.0027(8)
C12 0.0214(11) 0.0187(10) 0.0285(10) -0.0008(8) 0.0097(8) -0.0013(8)
C13 0.0142(13) 0.0271(16) 0.0229(14) 0.000 0.0093(11) 0.000
C14 0.0450(14) 0.0270(12) 0.0315(12) 0.0084(10) 0.0209(11) 0.0081(9)
C15 0.0648(18) 0.0377(14) 0.0508(15) 0.0114(13) 0.0410(14) 0.0133(12)

loop_
_atom_type_symbol
_atom_type_description
_atom_type_scat_dispersion_real
_atom_type_scat_dispersion_imag
_atom_type_scat_source
C C 0.0033 0.0016 'International Tables Vol C Tables 4.2.6.8 and 6.1.1.4'
H H 0.0000 0.0000 'International Tables Vol C Tables 4.2.6.8 and 6.1.1.4'
N N 0.0061 0.0033 'International Tables Vol C Tables 4.2.6.8 and 6.1.1.4'
S S 0.1246 0.1234 'International Tables Vol C Tables 4.2.6.8 and 6.1.1.4'
Na Na 0.0362 0.0249 'International Tables Vol C Tables 4.2.6.8 and 6.1.1.4'

loop_
_geom_angle_atom_site_label_1
_geom_angle_atom_site_label_2
_geom_angle_atom_site_label_3
_geom_angle_site_symmetry_1
_geom_angle_site_symmetry_3
_geom_angle
_geom_angle_publ_flag
C13 S1 Na1 . . 88.99(8) y
N2 Na1 N2 2_655 . 107.22(9) y
N2 Na1 N1 2_655 . 92.12(6) ?
N2 Na1 N1 . . 66.67(5) y
N2 Na1 N1 2_655 2_655 66.67(5) ?
N2 Na1 N1 . 2_655 92.12(6) y
N1 Na1 N1 . 2_655 144.76(9) y
N2 Na1 S1 2_655 2_655 149.93(5) ?
N2 Na1 S1 . 2_655 98.85(4) y
N1 Na1 S1 . 2_655 112.16(4) y
N1 Na1 S1 2_655 2_655 98.21(4) ?
N2 Na1 S1 2_655 . 98.85(4) ?
N2 Na1 S1 . . 149.93(5) y
N1 Na1 S1 . . 98.21(4) y
N1 Na1 S1 2_655 . 112.16(4) ?
S1 Na1 S1 2_655 . 61.58(3) y
C1 N1 C12 . . 117.19(17) ?
C1 N1 Na1 . . 126.31(14) ?
C12 N1 Na1 . . 115.91(12) ?
C10 N2 C11 . . 117.66(17) ?
C10 N2 Na1 . . 122.88(13) ?
C11 N2 Na1 . . 118.78(13) ?
C13 N3 C14 . 2_655 122.81(12) ?
C13 N3 C14 . . 122.81(12) ?
C14 N3 C14 2_655 . 114.4(2) ?
N1 C1 C2 . . 124.5(2) ?
N1 C1 H1A . . 117.8 ?
C2 C1 H1A . . 117.8 ?
C3 C2 C1 . . 118.5(2) ?
C3 C2 H2A . . 120.7 ?
C1 C2 H2A . . 120.7 ?
C2 C3 C4 . . 119.6(2) ?
C2 C3 H3A . . 120.2 ?
C4 C3 H3A . . 120.2 ?
C3 C4 C12 . . 117.85(19) ?
C3 C4 C5 . . 122.47(18) ?
C12 C4 C5 . . 119.68(18) ?
C6 C5 C4 . . 121.01(19) ?
C6 C5 H5A . . 119.5 ?
C4 C5 H5A . . 119.5 ?
C5 C6 C7 . . 121.10(19) ?
C5 C6 H6A . . 119.5 ?
C7 C6 H6A . . 119.5 ?
C8 C7 C11 . . 118.03(18) ?
C8 C7 C6 . . 122.23(19) ?
C11 C7 C6 . . 119.74(18) ?
C9 C8 C7 . . 119.49(19) ?
C9 C8 H8A . . 120.3 ?
C7 C8 H8A . . 120.3 ?
C8 C9 C10 . . 118.36(19) ?
C8 C9 H9A . . 120.8 ?
C10 C9 H9A . . 120.8 ?
N2 C10 C9 . . 124.31(19) ?
N2 C10 H10A . . 117.8 ?
C9 C10 H10A . . 117.8 ?
N2 C11 C7 . . 122.13(18) ?
N2 C11 C12 . . 118.50(17) ?
C7 C11 C12 . . 119.37(17) ?
N1 C12 C4 . . 122.31(18) ?
N1 C12 C11 . . 118.62(17) ?
C4 C12 C11 . . 119.06(18) ?
N3 C13 S1 . . 119.78(8) ?
N3 C13 S1 . 2_655 119.78(8) ?
S1 C13 S1 . 2_655 120.45(16) y
N3 C14 C15 . . 111.78(17) ?
N3 C14 H14A . . 109.3 ?
C15 C14 H14A . . 109.3 ?
N3 C14 H14B . . 109.3 ?
C15 C14 H14B . . 109.3 ?
H14A C14 H14B . . 107.9 ?
C14 C15 H15A . . 109.5 ?
C14 C15 H15B . . 109.5 ?
H15A C15 H15B . . 109.5 ?
C14 C15 H15C . . 109.5 ?
H15A C15 H15C . . 109.5 ?
H15B C15 H15C . . 109.5 ?

loop_
_geom_bond_atom_site_label_1
_geom_bond_atom_site_label_2
_geom_bond_site_symmetry_2
_geom_bond_distance
_geom_bond_publ_flag
S1 C13 . 1.7197(15) ?
S1 Na1 . 2.9158(11) y
Na1 N2 2_655 2.4628(18) ?
Na1 N2 . 2.4628(18) y
Na1 N1 . 2.5451(17) y
Na1 N1 2_655 2.5451(17) ?
Na1 S1 2_655 2.9158(11) ?
N1 C1 . 1.325(3) ?
N1 C12 . 1.364(3) ?
N2 C10 . 1.322(2) ?
N2 C11 . 1.364(2) ?
N3 C13 . 1.357(4) ?
N3 C14 2_655 1.463(2) ?
N3 C14 . 1.463(2) ?
C1 C2 . 1.399(3) ?
C1 H1A . 0.9500 ?
C2 C3 . 1.364(3) ?
C2 H2A . 0.9500 ?
C3 C4 . 1.404(3) ?
C3 H3A . 0.9500 ?
C4 C12 . 1.416(3) ?
C4 C5 . 1.436(3) ?
C5 C6 . 1.348(3) ?
C5 H5A . 0.9500 ?
C6 C7 . 1.433(3) ?
C6 H6A . 0.9500 ?
C7 C8 . 1.408(3) ?
C7 C11 . 1.411(3) ?
C8 C9 . 1.370(3) ?
C8 H8A . 0.9500 ?
C9 C10 . 1.401(3) ?
C9 H9A . 0.9500 ?
C10 H10A . 0.9500 ?
C11 C12 . 1.448(3) ?
C13 S1 2_655 1.7197(15) ?
C14 C15 . 1.516(3) ?
C14 H14A . 0.9900 ?
C14 H14B . 0.9900 ?
C15 H15A . 0.9800 ?
C15 H15B . 0.9800 ?
C15 H15C . 0.9800 ?

loop_
_geom_hbond_atom_site_label_D
_geom_hbond_atom_site_label_H
_geom_hbond_atom_site_label_A
_geom_hbond_site_symmetry_A
_geom_hbond_distance_DH
_geom_hbond_distance_HA
_geom_hbond_distance_DA
_geom_hbond_angle_DHA
C8 H8A S1 8_556 0.95 2.84 3.720(3) 155
